data_4316309
loop_
_publ_author_name
'Jae Jeong Ryoo'
'Jong Won Shin'
'Hwan-Seok Dho'
'Kil Sik Min'

_publ_section_title
;
 Self-Assembly and Chiral Recognition of a Two-Dimensional Coordination
 Polymer from a Chiral Nickel(II) Macrocyclic Complex and Trimesic Acid
;
_journal_name_full 'Inorganic Chemistry'
_journal_page_first 7232
_journal_page_last 7234
_journal_paper_doi 10.1021/ic101127z
_journal_volume 49
_journal_year 2010
_chemical_absolute_configuration rm
_chemical_formula_moiety 'C90 H120 N18 Ni3 O12'
_chemical_formula_sum 'C90 H120 N18 Ni3 O12'
_chemical_formula_weight 1822.17
_chemical_name_systematic
;
 ?
;
_space_group_IT_number 4
_symmetry_cell_setting monoclinic
_symmetry_space_group_name_Hall 'P 2yb'
_symmetry_space_group_name_H-M 'P 1 21 1'
_atom_sites_solution_hydrogens geom
_atom_sites_solution_primary direct
_atom_sites_solution_secondary difmap
_audit_creation_method SHELXL-97
_cell_angle_alpha 90.00
_cell_angle_beta 103.945(2)
_cell_angle_gamma 90.00
_cell_formula_units_Z 2
_cell_length_a 16.5120(10)
_cell_length_b 21.4370(10)
_cell_length_c 19.5470(10)
_cell_measurement_temperature 294(2)
_cell_volume 6715.1(6)
_computing_structure_refinement 'SHELXL-97 (Sheldrick, 1997)'
_diffrn_ambient_temperature 294(2)
_diffrn_measured_fraction_theta_full 0.987
_diffrn_measured_fraction_theta_max 0.858
_diffrn_radiation_monochromator graphite
_diffrn_radiation_source 'fine-focus sealed tube'
_diffrn_radiation_wavelength 0.90000
_diffrn_reflns_av_R_equivalents 0.0000
_diffrn_reflns_av_sigmaI/netI 0.0336
_diffrn_reflns_limit_h_max 18
_diffrn_reflns_limit_h_min 0
_diffrn_reflns_limit_k_max 22
_diffrn_reflns_limit_k_min 0
_diffrn_reflns_limit_l_max 21
_diffrn_reflns_limit_l_min -21
_diffrn_reflns_number 8835
_diffrn_reflns_theta_full 25.00
_diffrn_reflns_theta_max 30.38
_diffrn_reflns_theta_min 1.82
_exptl_absorpt_coefficient_mu 0.464
_exptl_absorpt_correction_type none
_exptl_crystal_colour pink
_exptl_crystal_density_diffrn 0.901
_exptl_crystal_density_method 'not measured'
_exptl_crystal_description block
_exptl_crystal_F_000 1932
_exptl_crystal_size_max 0.50
_exptl_crystal_size_mid 0.20
_exptl_crystal_size_min 0.13
_refine_diff_density_max 0.807
_refine_diff_density_min -1.071
_refine_diff_density_rms 0.173
_refine_ls_abs_structure_details 'Flack H D (1983), Acta Cryst. A39, 876-881'
_refine_ls_abs_structure_Flack 0.02(4)
_refine_ls_extinction_method none
_refine_ls_goodness_of_fit_ref 1.564
_refine_ls_hydrogen_treatment constr
_refine_ls_matrix_type full
_refine_ls_number_parameters 939
_refine_ls_number_reflns 8835
_refine_ls_number_restraints 2
_refine_ls_restrained_S_all 1.563
_refine_ls_R_factor_all 0.1372
_refine_ls_R_factor_gt 0.1098
_refine_ls_shift/su_max 1.750
_refine_ls_shift/su_mean 0.141
_refine_ls_structure_factor_coef Fsqd
_refine_ls_weighting_details 'calc w=1/[\s^2^(Fo^2^)+(0.2000P)^2^+0.0000P] where P=(Fo^2^+2Fc^2^)/3'
_refine_ls_weighting_scheme calc
_refine_ls_wR_factor_gt 0.3038
_refine_ls_wR_factor_ref 0.3479
_reflns_number_gt 7113
_reflns_number_total 8835
_reflns_threshold_expression >2sigma(I)
_cod_data_source_file ic101127z_si_002.cif
_cod_data_source_block new
_cod_original_sg_symbol_H-M 'P 21'
_cod_database_code 4316309

loop_
_symmetry_equiv_pos_as_xyz
'x, y, z'
'-x, y+1/2, -z'

loop_
_atom_site_label
_atom_site_type_symbol
_atom_site_fract_x
_atom_site_fract_y
_atom_site_fract_z
_atom_site_U_iso_or_equiv
_atom_site_adp_type
_atom_site_occupancy
_atom_site_symmetry_multiplicity
_atom_site_calc_flag
_atom_site_refinement_flags
_atom_site_disorder_assembly
_atom_site_disorder_group
Ni1A Ni 0.63487(8) 0.20155(11) 1.23681(6) 0.0791(7) Uani 1 1 d . . .
N1A N 0.5836(9) 0.3298(8) 1.3150(7) 0.107(4) Uani 1 1 d . . .
N2A N 0.6756(8) 0.2923(7) 1.2416(6) 0.095(4) Uani 1 1 d . . .
H2A H 0.6450 0.3121 1.2027 0.114 Uiso 1 1 calc R . .
N3A N 0.7347(6) 0.1835(8) 1.1956(5) 0.094(4) Uani 1 1 d . . .
H3A H 0.7754 0.1674 1.2311 0.113 Uiso 1 1 calc R . .
N4A N 0.6844(8) 0.0751(8) 1.1576(6) 0.097(4) Uani 1 1 d . . .
N5A N 0.5946(7) 0.1133(7) 1.2334(6) 0.092(4) Uani 1 1 d . . .
H5A H 0.6272 0.0929 1.2709 0.110 Uiso 1 1 calc R . .
N6A N 0.5359(6) 0.2229(7) 1.2785(5) 0.085(3) Uani 1 1 d . . .
H6A H 0.4944 0.2378 1.2428 0.102 Uiso 1 1 calc R . .
C1A C 0.5533(10) 0.2718(12) 1.3360(7) 0.113(7) Uani 1 1 d . . .
H1A1 H 0.5023 0.2797 1.3509 0.136 Uiso 1 1 calc R . .
H1A2 H 0.5941 0.2554 1.3762 0.136 Uiso 1 1 calc R . .
C2A C 0.6684(11) 0.3305(11) 1.3049(10) 0.120(6) Uani 1 1 d . . .
H2A1 H 0.7065 0.3140 1.3467 0.144 Uiso 1 1 calc R . .
H2A2 H 0.6846 0.3732 1.2986 0.144 Uiso 1 1 calc R . .
C3A C 0.7629(10) 0.2871(10) 1.2325(9) 0.108(5) Uani 1 1 d . . .
H3A1 H 0.7817 0.3274 1.2200 0.129 Uiso 1 1 calc R . .
H3A2 H 0.8001 0.2737 1.2764 0.129 Uiso 1 1 calc R . .
C4A C 0.7649(10) 0.2418(11) 1.1769(9) 0.117(6) Uani 1 1 d . . .
H4A1 H 0.7303 0.2562 1.1323 0.141 Uiso 1 1 calc R . .
H4A2 H 0.8216 0.2370 1.1717 0.141 Uiso 1 1 calc R . .
C5A C 0.7144(10) 0.1345(12) 1.1389(7) 0.119(7) Uani 1 1 d . . .
H5A1 H 0.6725 0.1515 1.0997 0.142 Uiso 1 1 calc R . .
H5A2 H 0.7642 0.1270 1.1221 0.142 Uiso 1 1 calc R . .
C6A C 0.6006(10) 0.0781(9) 1.1674(8) 0.104(5) Uani 1 1 d . . .
H6A1 H 0.5648 0.0983 1.1268 0.125 Uiso 1 1 calc R . .
H6A2 H 0.5800 0.0360 1.1700 0.125 Uiso 1 1 calc R . .
C7A C 0.5081(10) 0.1159(11) 1.2446(11) 0.121(6) Uani 1 1 d . . .
H7A1 H 0.4923 0.0756 1.2598 0.145 Uiso 1 1 calc R . .
H7A2 H 0.4685 0.1272 1.2011 0.145 Uiso 1 1 calc R . .
C8A C 0.5083(10) 0.1643(12) 1.3001(9) 0.121(7) Uani 1 1 d . . .
H8A1 H 0.4525 0.1687 1.3074 0.145 Uiso 1 1 calc R . .
H8A2 H 0.5452 0.1513 1.3443 0.145 Uiso 1 1 calc R . .
C9A C 0.5210(14) 0.3627(13) 1.2604(12) 0.144(3) Uani 1 1 d . . .
H9A H 0.5086 0.3393 1.2160 0.173 Uiso 1 1 calc R . .
C10A C 0.439(2) 0.3751(16) 1.2863(14) 0.167(5) Uani 1 1 d . . .
C11A C 0.3694(19) 0.3606(16) 1.2450(14) 0.167(5) Uani 1 1 d . . .
H11A H 0.3614 0.3417 1.2011 0.200 Uiso 1 1 calc R . .
C12A C 0.3094(19) 0.3778(15) 1.2777(14) 0.167(5) Uani 1 1 d . . .
H12A H 0.2551 0.3740 1.2504 0.200 Uiso 1 1 calc R . .
C13A C 0.315(2) 0.3952(16) 1.3302(15) 0.167(5) Uani 1 1 d . . .
H13A H 0.2643 0.4028 1.3420 0.200 Uiso 1 1 calc R . .
C14A C 0.3703(19) 0.4052(16) 1.3716(14) 0.167(5) Uani 1 1 d . . .
H14A H 0.3702 0.4202 1.4162 0.200 Uiso 1 1 calc R . .
C15A C 0.4393(18) 0.3928(15) 1.3488(13) 0.167(5) Uani 1 1 d . . .
H15A H 0.4907 0.3974 1.3808 0.200 Uiso 1 1 calc R . .
C16A C 0.562(2) 0.4338(16) 1.2503(18) 0.190(5) Uani 1 1 d . . .
H16A H 0.5803 0.4536 1.2954 0.285 Uiso 1 1 calc R . .
H16B H 0.5208 0.4592 1.2199 0.285 Uiso 1 1 calc R . .
H16C H 0.6092 0.4287 1.2297 0.285 Uiso 1 1 calc R . .
C17A C 0.7419(15) 0.0371(15) 1.2094(12) 0.144(3) Uani 1 1 d . . .
H17A H 0.7481 0.0554 1.2563 0.173 Uiso 1 1 calc R . .
C18A C 0.7069(13) -0.0301(11) 1.2092(9) 0.119(6) Uani 1 1 d . . .
C19A C 0.6893(14) -0.0513(18) 1.2672(12) 0.163(10) Uani 1 1 d . . .
H19A H 0.6958 -0.0258 1.3066 0.196 Uiso 1 1 calc R . .
C20A C 0.658(2) -0.1183(18) 1.269(2) 0.172(11) Uani 1 1 d . . .
H20A H 0.6573 -0.1370 1.3118 0.207 Uiso 1 1 calc R . .
C21A C 0.633(2) -0.1479(18) 1.212(3) 0.197(13) Uani 1 1 d . . .
H21A H 0.5995 -0.1831 1.2080 0.237 Uiso 1 1 calc R . .
C22A C 0.6612(18) -0.123(3) 1.151(2) 0.201(17) Uani 1 1 d . . .
H22A H 0.6555 -0.1479 1.1113 0.241 Uiso 1 1 calc R . .
C23A C 0.6958(17) -0.0641(14) 1.1504(18) 0.156(9) Uani 1 1 d . . .
H23A H 0.7107 -0.0489 1.1105 0.187 Uiso 1 1 calc R . .
C24A C 0.826(2) 0.0323(17) 1.1933(19) 0.190(5) Uani 1 1 d . . .
H24A H 0.8648 0.0127 1.2321 0.285 Uiso 1 1 calc R . .
H24B H 0.8462 0.0733 1.1861 0.285 Uiso 1 1 calc R . .
H24C H 0.8222 0.0079 1.1515 0.285 Uiso 1 1 calc R . .
Ni1B Ni 0.13729(8) 0.18495(13) 0.73561(7) 0.0953(8) Uani 1 1 d . . .
N1B N 0.0572(15) 0.3135(14) 0.781(2) 0.224(16) Uani 1 1 d . . .
N2B N 0.0701(7) 0.2000(13) 0.8096(6) 0.139(8) Uani 1 1 d . . .
H2B H 0.1079 0.2077 0.8510 0.167 Uiso 1 1 calc R . .
N3B N 0.1221(8) 0.0920(10) 0.7500(8) 0.125(6) Uani 1 1 d . . .
H3B H 0.0818 0.0766 0.7136 0.150 Uiso 1 1 calc R . .
N4B N 0.2273(11) 0.0604(11) 0.6913(9) 0.133(6) Uani 1 1 d . . .
N5B N 0.2032(6) 0.1745(9) 0.6623(5) 0.108(5) Uani 1 1 d . . .
H5B H 0.1656 0.1658 0.6211 0.129 Uiso 1 1 calc R . .
N6B N 0.1515(9) 0.2800(11) 0.7156(8) 0.130(6) Uani 1 1 d . . .
H6B H 0.1941 0.2949 0.7504 0.156 Uiso 1 1 calc R . .
C1B C 0.0808(14) 0.3138(15) 0.7178(16) 0.164(10) Uani 1 1 d . . .
H1B1 H 0.0896 0.3568 0.7058 0.197 Uiso 1 1 calc R . .
H1B2 H 0.0347 0.2977 0.6815 0.197 Uiso 1 1 calc R . .
C2B C 0.0136(11) 0.2566(16) 0.7947(9) 0.157(11) Uani 1 1 d . . .
H2B1 H -0.0103 0.2638 0.8347 0.189 Uiso 1 1 calc R . .
H2B2 H -0.0318 0.2480 0.7541 0.189 Uiso 1 1 calc R . .
C3B C 0.0285(11) 0.1363(18) 0.8185(9) 0.181(14) Uani 1 1 d . . .
H3B1 H 0.0113 0.1352 0.8625 0.217 Uiso 1 1 calc R . .
H3B2 H -0.0200 0.1293 0.7799 0.217 Uiso 1 1 calc R . .
C4B C 0.0915(16) 0.0897(18) 0.8182(12) 0.174(13) Uani 1 1 d . . .
H4B1 H 0.0688 0.0487 0.8231 0.209 Uiso 1 1 calc R . .
H4B2 H 0.1384 0.0965 0.8582 0.209 Uiso 1 1 calc R . .
C5B C 0.1974(17) 0.0589(16) 0.7551(13) 0.159(10) Uani 1 1 d . . .
H5B1 H 0.2399 0.0763 0.7935 0.190 Uiso 1 1 calc R . .
H5B2 H 0.1890 0.0157 0.7668 0.190 Uiso 1 1 calc R . .
C6B C 0.2636(9) 0.1179(12) 0.6779(9) 0.115(6) Uani 1 1 d . . .
H6B1 H 0.2881 0.1122 0.6380 0.138 Uiso 1 1 calc R . .
H6B2 H 0.3085 0.1280 0.7184 0.138 Uiso 1 1 calc R . .
C7B C 0.2420(9) 0.2309(11) 0.6515(8) 0.109(6) Uani 1 1 d . . .
H7B1 H 0.2614 0.2286 0.6085 0.131 Uiso 1 1 calc R . .
H7B2 H 0.2896 0.2388 0.6905 0.131 Uiso 1 1 calc R . .
C8B C 0.1814(13) 0.2801(14) 0.6462(11) 0.138(8) Uani 1 1 d . . .
H8B1 H 0.1346 0.2730 0.6062 0.166 Uiso 1 1 calc R . .
H8B2 H 0.2064 0.3200 0.6400 0.166 Uiso 1 1 calc R . .
C9B C 0.0741(15) 0.3571(14) 0.8275(12) 0.144(3) Uani 1 1 d D . .
H9B H 0.1160 0.3816 0.8113 0.173 Uiso 1 1 calc R . .
C10B C -0.009(4) 0.406(4) 0.811(5) 0.52(5) Uani 1 1 d GD . .
C11B C -0.032(3) 0.399(3) 0.868(5) 0.52(5) Uani 1 1 d G . .
H11B H -0.0441 0.3593 0.8822 0.623 Uiso 1 1 calc R . .
C12B C -0.039(3) 0.446(6) 0.905(4) 0.52(5) Uani 1 1 d G . .
H12B H -0.0556 0.4411 0.9469 0.623 Uiso 1 1 calc R . .
C13B C -0.022(4) 0.500(4) 0.886(5) 0.52(5) Uani 1 1 d G . .
H13B H -0.0272 0.5345 0.9129 0.623 Uiso 1 1 calc R . .
C14B C 0.001(4) 0.507(3) 0.829(6) 0.52(5) Uani 1 1 d G . .
H14B H 0.0127 0.5462 0.8143 0.623 Uiso 1 1 calc R . .
C15B C 0.007(3) 0.459(5) 0.791(4) 0.52(5) Uani 1 1 d G . .
H15B H 0.0243 0.4644 0.7497 0.623 Uiso 1 1 calc R . .
C16B C 0.115(3) 0.340(4) 0.890(2) 0.38(4) Uani 1 1 d . . .
H16D H 0.0828 0.3498 0.9232 0.572 Uiso 1 1 calc R . .
H16E H 0.1674 0.3608 0.9020 0.572 Uiso 1 1 calc R . .
H16F H 0.1238 0.2954 0.8897 0.572 Uiso 1 1 calc R . .
C17B C 0.1647(15) 0.0345(14) 0.6189(11) 0.144(3) Uani 1 1 d . . .
H17B H 0.1182 0.0634 0.6020 0.173 Uiso 1 1 calc R . .
C18B C 0.2164(10) 0.0299(11) 0.5691(11) 0.150(9) Uani 1 1 d G . .
C19B C 0.2894(14) -0.0079(13) 0.5831(14) 0.235(19) Uani 1 1 d G . .
H19B H 0.3072 -0.0277 0.6265 0.282 Uiso 1 1 calc R . .
C20B C 0.3354(16) -0.0155(14) 0.5307(17) 0.24(2) Uani 1 1 d G . .
H20B H 0.3831 -0.0401 0.5398 0.293 Uiso 1 1 calc R . .
C21B C 0.3082(18) 0.0148(16) 0.4643(16) 0.44(5) Uani 1 1 d G . .
H21B H 0.3382 0.0098 0.4300 0.523 Uiso 1 1 calc R . .
C22B C 0.2352(17) 0.0526(17) 0.4503(12) 0.35(4) Uani 1 1 d G . .
H22B H 0.2175 0.0723 0.4069 0.415 Uiso 1 1 calc R . .
C23B C 0.1893(12) 0.0601(13) 0.5027(11) 0.176(11) Uani 1 1 d G . .
H23B H 0.1416 0.0848 0.4936 0.212 Uiso 1 1 calc R . .
C24B C 0.131(2) -0.0350(17) 0.6298(18) 0.190(5) Uani 1 1 d . . .
H24D H 0.1074 -0.0535 0.5846 0.285 Uiso 1 1 calc R . .
H24E H 0.0887 -0.0324 0.6561 0.285 Uiso 1 1 calc R . .
H24F H 0.1763 -0.0602 0.6551 0.285 Uiso 1 1 calc R . .
Ni1C Ni 0.63865(7) 0.18490(9) 0.73932(7) 0.0786(7) Uani 1 1 d . . .
N1C N 0.5000(10) 0.2895(9) 0.6521(8) 0.118(5) Uani 1 1 d . . .
N2C N 0.6456(7) 0.2799(7) 0.7191(7) 0.092(4) Uani 1 1 d . . .
H2C H 0.6631 0.2842 0.6786 0.110 Uiso 1 1 calc R . .
N3C N 0.7475(6) 0.1986(9) 0.8131(5) 0.102(5) Uani 1 1 d . . .
H3C H 0.7341 0.2023 0.8555 0.122 Uiso 1 1 calc R . .
N4C N 0.7675(10) 0.0844(11) 0.8333(7) 0.129(6) Uani 1 1 d . . .
N5C N 0.6299(7) 0.0932(7) 0.7546(6) 0.087(3) Uani 1 1 d . . .
H5C H 0.6062 0.0891 0.7918 0.104 Uiso 1 1 calc R . .
N6C N 0.5280(6) 0.1756(7) 0.6630(5) 0.086(4) Uani 1 1 d . . .
H6C H 0.5406 0.1748 0.6202 0.103 Uiso 1 1 calc R . .
C1C C 0.4678(7) 0.2281(9) 0.6626(7) 0.095(5) Uani 1 1 d . . .
H1C1 H 0.4515 0.2280 0.7071 0.114 Uiso 1 1 calc R . .
H1C2 H 0.4180 0.2206 0.6255 0.114 Uiso 1 1 calc R . .
C2C C 0.5654(12) 0.3086(11) 0.7086(11) 0.118(6) Uani 1 1 d . . .
H2C1 H 0.5467 0.3029 0.7516 0.142 Uiso 1 1 calc R . .
H2C2 H 0.5731 0.3530 0.7034 0.142 Uiso 1 1 calc R . .
C3C C 0.7138(12) 0.3024(10) 0.7788(10) 0.117(6) Uani 1 1 d . . .
H3C1 H 0.6907 0.3118 0.8188 0.140 Uiso 1 1 calc R . .
H3C2 H 0.7368 0.3407 0.7649 0.140 Uiso 1 1 calc R . .
C4C C 0.7822(10) 0.2553(13) 0.8003(10) 0.131(8) Uani 1 1 d . . .
H4C1 H 0.8114 0.2504 0.7631 0.157 Uiso 1 1 calc R . .
H4C2 H 0.8220 0.2693 0.8425 0.157 Uiso 1 1 calc R . .
C5C C 0.8032(10) 0.1423(13) 0.8179(9) 0.123(7) Uani 1 1 d . . .
H5C1 H 0.8191 0.1378 0.7735 0.147 Uiso 1 1 calc R . .
H5C2 H 0.8538 0.1498 0.8542 0.147 Uiso 1 1 calc R . .
C6C C 0.7140(12) 0.0584(9) 0.7754(9) 0.107(5) Uani 1 1 d . . .
H6C1 H 0.7039 0.0151 0.7855 0.128 Uiso 1 1 calc R . .
H6C2 H 0.7401 0.0590 0.7360 0.128 Uiso 1 1 calc R . .
C7C C 0.5685(10) 0.0680(9) 0.6929(8) 0.096(4) Uani 1 1 d . . .
H7C1 H 0.5490 0.0274 0.7038 0.115 Uiso 1 1 calc R . .
H7C2 H 0.5937 0.0636 0.6531 0.115 Uiso 1 1 calc R . .
C8C C 0.4957(9) 0.1145(9) 0.6752(8) 0.094(5) Uani 1 1 d . . .
H8C1 H 0.4549 0.1009 0.6335 0.113 Uiso 1 1 calc R . .
H8C2 H 0.4685 0.1168 0.7140 0.113 Uiso 1 1 calc R . .
C9C C 0.5067(14) 0.3015(14) 0.5794(11) 0.144(3) Uani 1 1 d . . .
H9C H 0.5516 0.2746 0.5715 0.173 Uiso 1 1 calc R . .
C10C C 0.4348(14) 0.284(2) 0.5304(13) 0.203(8) Uani 1 1 d . . .
C11C C 0.4312(15) 0.233(2) 0.4830(13) 0.203(8) Uani 1 1 d . . .
H11C H 0.4837 0.2164 0.4840 0.243 Uiso 1 1 calc R . .
C12C C 0.3632(13) 0.199(2) 0.4323(12) 0.203(8) Uani 1 1 d . . .
H12C H 0.3661 0.1618 0.4091 0.243 Uiso 1 1 calc R . .
C13C C 0.2860(15) 0.243(2) 0.4274(14) 0.203(8) Uani 1 1 d . . .
H13C H 0.2382 0.2342 0.3923 0.243 Uiso 1 1 calc R . .
C14C C 0.2840(15) 0.293(2) 0.4720(13) 0.203(8) Uani 1 1 d . . .
H14C H 0.2348 0.3154 0.4664 0.243 Uiso 1 1 calc R . .
C15C C 0.3595(14) 0.312(2) 0.5300(13) 0.203(8) Uani 1 1 d . . .
H15C H 0.3549 0.3409 0.5639 0.243 Uiso 1 1 calc R . .
C16C C 0.537(2) 0.3712(16) 0.5751(18) 0.190(5) Uani 1 1 d . . .
H16G H 0.5462 0.3788 0.5292 0.285 Uiso 1 1 calc R . .
H16H H 0.5880 0.3777 0.6102 0.285 Uiso 1 1 calc R . .
H16I H 0.4951 0.3993 0.5833 0.285 Uiso 1 1 calc R . .
C17C C 0.7469(15) 0.0755(15) 0.9017(11) 0.144(3) Uani 1 1 d . . .
H17C H 0.6996 0.1042 0.8968 0.173 Uiso 1 1 calc R . .
C18C C 0.708(3) 0.0151(17) 0.9194(12) 0.25(2) Uani 1 1 d G . .
C19C C 0.626(3) 0.004(2) 0.927(2) 0.48(5) Uani 1 1 d G . .
H19C H 0.5887 0.0370 0.9238 0.573 Uiso 1 1 calc R . .
C20C C 0.602(4) -0.057(3) 0.941(2) 0.59(11) Uani 1 1 d G . .
H20C H 0.5479 -0.0641 0.9460 0.705 Uiso 1 1 calc R . .
C21C C 0.658(4) -0.107(2) 0.9460(15) 0.46(8) Uani 1 1 d G . .
H21C H 0.6422 -0.1469 0.9548 0.551 Uiso 1 1 calc R . .
C22C C 0.740(4) -0.096(2) 0.938(2) 0.41(6) Uani 1 1 d G . .
H22C H 0.7773 -0.1287 0.9416 0.492 Uiso 1 1 calc R . .
C23C C 0.764(3) -0.0348(19) 0.925(2) 0.42(5) Uani 1 1 d G . .
H23C H 0.8181 -0.0276 0.9194 0.510 Uiso 1 1 calc R . .
C24C C 0.812(2) 0.1079(17) 0.9605(17) 0.190(5) Uani 1 1 d . . .
H24G H 0.8649 0.1078 0.9487 0.285 Uiso 1 1 calc R . .
H24H H 0.8161 0.0860 1.0041 0.285 Uiso 1 1 calc R . .
H24I H 0.7946 0.1501 0.9654 0.285 Uiso 1 1 calc R . .
O1 O 0.4334(6) 0.2401(8) 1.1339(4) 0.133(5) Uani 1 1 d . . .
O2 O 0.5651(5) 0.2236(6) 1.1334(4) 0.095(3) Uani 1 1 d . . .
O3 O 0.6519(5) 0.2252(8) 0.9143(5) 0.131(5) Uani 1 1 d . . .
O4 O 0.5618(5) 0.1988(6) 0.8141(4) 0.087(3) Uani 1 1 d . . .
O5 O 0.2568(5) 0.1941(7) 0.8129(4) 0.102(4) Uani 1 1 d . . .
O6 O 0.2232(6) 0.2022(15) 0.9141(5) 0.218(12) Uani 1 1 d . . .
O7 O 0.7033(5) 0.1845(6) 1.3407(4) 0.096(3) Uani 1 1 d . . .
O8 O 0.8311(5) 0.1568(7) 1.3375(4) 0.108(4) Uani 1 1 d . . .
O9 O 0.7144(5) 0.1722(7) 0.6652(4) 0.098(3) Uani 1 1 d . . .
O10 O 0.6225(5) 0.1622(8) 0.5630(4) 0.131(5) Uani 1 1 d . . .
O11 O 0.0513(5) 0.1685(9) 0.5580(4) 0.139(6) Uani 1 1 d . . .
O12 O 0.0193(4) 0.1800(7) 0.6602(4) 0.101(4) Uani 1 1 d . . .
C1 C 0.3845(6) 0.2169(8) 0.9872(5) 0.085(4) Uani 1 1 d . . .
H1 H 0.3423 0.2195 1.0112 0.101 Uiso 1 1 calc R . .
C2 C 0.4684(6) 0.2235(7) 1.0258(5) 0.071(3) Uani 1 1 d . . .
C3 C 0.5286(6) 0.2206(7) 0.9883(5) 0.073(3) Uani 1 1 d . . .
H3 H 0.5841 0.2248 1.0125 0.088 Uiso 1 1 calc R . .
C4 C 0.5107(6) 0.2118(7) 0.9168(5) 0.069(3) Uani 1 1 d . . .
C5 C 0.4286(6) 0.2029(8) 0.8804(5) 0.076(3) Uani 1 1 d . . .
H5 H 0.4158 0.1942 0.8323 0.092 Uiso 1 1 calc R . .
C6 C 0.3636(6) 0.2072(10) 0.9171(6) 0.094(5) Uani 1 1 d . . .
C7 C 0.4901(7) 0.2307(8) 1.1034(6) 0.091(5) Uani 1 1 d . . .
C8 C 0.5799(7) 0.2087(8) 0.8793(5) 0.083(4) Uani 1 1 d . . .
C9 C 0.2725(7) 0.2008(14) 0.8759(7) 0.136(8) Uani 1 1 d . . .
C10 C 0.7790(7) 0.1673(8) 1.3681(5) 0.081(4) Uani 1 1 d . . .
C11 C 0.6938(7) 0.1672(9) 0.5982(6) 0.091(5) Uani 1 1 d . . .
C12 C 0.7634(6) 0.1709(7) 0.5610(5) 0.072(3) Uani 1 1 d . . .
C13 C 0.8471(6) 0.1718(6) 0.5953(5) 0.068(3) Uani 1 1 d . . .
H13 H 0.8629 0.1738 0.6443 0.081 Uiso 1 1 calc R . .
C14 C 0.9085(6) 0.1698(7) 0.5565(5) 0.077(4) Uani 1 1 d . . .
C15 C 0.8848(6) 0.1682(8) 0.4856(5) 0.082(4) Uani 1 1 d . . .
H15 H 0.9256 0.1674 0.4600 0.098 Uiso 1 1 calc R . .
C16 C 0.8011(6) 0.1677(7) 0.4496(6) 0.077(4) Uani 1 1 d . . .
C17 C 0.7422(6) 0.1698(7) 0.4873(5) 0.073(3) Uani 1 1 d . . .
H17 H 0.6861 0.1705 0.4636 0.087 Uiso 1 1 calc R . .
C18 C 0.0005(7) 0.1721(8) 0.5946(6) 0.086(4) Uani 1 1 d . . .

loop_
_atom_site_aniso_label
_atom_site_aniso_U_11
_atom_site_aniso_U_22
_atom_site_aniso_U_33
_atom_site_aniso_U_23
_atom_site_aniso_U_13
_atom_site_aniso_U_12
Ni1A 0.0454(7) 0.1541(18) 0.0345(7) -0.0048(8) 0.0031(5) 0.0023(8)
N1A 0.094(9) 0.151(12) 0.067(7) -0.007(8) 0.001(6) 0.016(9)
N2A 0.078(7) 0.152(11) 0.054(6) -0.015(7) 0.013(5) -0.018(7)
N3A 0.053(5) 0.181(13) 0.046(5) 0.010(7) 0.009(4) -0.005(7)
N4A 0.071(7) 0.146(12) 0.069(7) -0.007(7) 0.008(6) 0.012(7)
N5A 0.062(6) 0.150(11) 0.060(6) -0.004(7) 0.008(5) 0.000(7)
N6A 0.056(5) 0.153(11) 0.041(5) 0.007(6) 0.000(4) 0.009(6)
C1A 0.079(9) 0.21(2) 0.047(7) -0.007(10) 0.014(6) 0.049(12)
C2A 0.093(11) 0.171(17) 0.085(11) -0.024(11) -0.001(9) -0.003(11)
C3A 0.080(9) 0.156(15) 0.084(10) -0.001(10) 0.015(8) -0.024(9)
C4A 0.063(8) 0.21(2) 0.079(10) -0.003(12) 0.027(7) -0.009(10)
C5A 0.079(9) 0.23(2) 0.042(7) -0.026(10) 0.007(6) 0.033(12)
C6A 0.091(10) 0.144(13) 0.067(8) -0.039(9) -0.001(7) -0.012(9)
C7A 0.072(9) 0.180(18) 0.117(14) 0.006(13) 0.035(9) -0.020(10)
C8A 0.060(8) 0.23(2) 0.079(10) -0.013(13) 0.023(7) -0.001(11)
C9A 0.117(6) 0.217(11) 0.097(5) 0.006(6) 0.022(5) 0.016(6)
C10A 0.165(9) 0.234(12) 0.110(8) 0.027(9) 0.047(6) 0.053(9)
C11A 0.165(9) 0.234(12) 0.110(8) 0.027(9) 0.047(6) 0.053(9)
C12A 0.165(9) 0.234(12) 0.110(8) 0.027(9) 0.047(6) 0.053(9)
C13A 0.165(9) 0.234(12) 0.110(8) 0.027(9) 0.047(6) 0.053(9)
C14A 0.165(9) 0.234(12) 0.110(8) 0.027(9) 0.047(6) 0.053(9)
C15A 0.165(9) 0.234(12) 0.110(8) 0.027(9) 0.047(6) 0.053(9)
C16A 0.179(12) 0.213(14) 0.189(13) 0.030(10) 0.066(10) 0.021(10)
C17A 0.117(6) 0.217(11) 0.097(5) 0.006(6) 0.022(5) 0.016(6)
C18A 0.123(14) 0.166(18) 0.063(10) -0.012(10) 0.012(9) 0.018(13)
C19A 0.098(13) 0.27(4) 0.107(16) -0.020(17) -0.014(11) 0.025(17)
C20A 0.15(2) 0.17(3) 0.18(3) -0.01(2) 0.00(2) 0.01(2)
C21A 0.18(3) 0.16(3) 0.23(4) 0.03(3) 0.02(3) 0.02(2)
C22A 0.120(19) 0.30(5) 0.16(3) -0.09(3) 0.006(18) 0.03(3)
C23A 0.137(19) 0.136(18) 0.20(3) -0.030(18) 0.044(18) -0.014(16)
C24A 0.179(12) 0.213(14) 0.189(13) 0.030(10) 0.066(10) 0.021(10)
Ni1B 0.0364(7) 0.200(2) 0.0449(8) -0.0040(10) 0.0017(5) -0.0116(10)
N1B 0.113(15) 0.24(3) 0.32(4) -0.16(3) 0.06(2) -0.070(17)
N2B 0.046(6) 0.31(3) 0.058(6) -0.022(11) 0.006(5) -0.029(12)
N3B 0.058(7) 0.24(2) 0.074(8) 0.032(10) 0.012(6) 0.016(9)
N4B 0.091(10) 0.201(18) 0.092(10) -0.014(11) -0.007(8) 0.021(11)
N5B 0.035(5) 0.242(17) 0.041(5) -0.004(7) -0.002(4) -0.008(8)
N6B 0.069(8) 0.23(2) 0.081(9) 0.022(11) 0.007(7) 0.000(10)
C1B 0.097(14) 0.24(3) 0.16(2) -0.07(2) 0.043(15) -0.019(16)
C2B 0.060(9) 0.34(4) 0.074(10) -0.035(15) 0.012(8) 0.039(15)
C3B 0.058(9) 0.42(4) 0.059(9) 0.041(16) 0.009(7) 0.013(17)
C4B 0.120(17) 0.31(4) 0.097(14) 0.066(19) 0.040(13) -0.02(2)
C5B 0.13(2) 0.22(3) 0.113(17) -0.016(17) 0.014(14) -0.047(19)
C6B 0.050(7) 0.22(2) 0.074(9) -0.018(11) 0.007(7) 0.003(10)
C7B 0.056(8) 0.200(19) 0.066(9) -0.007(10) 0.003(7) -0.026(11)
C8B 0.090(12) 0.22(2) 0.097(13) 0.038(14) 0.018(10) -0.014(14)
C9B 0.117(6) 0.217(11) 0.097(5) 0.006(6) 0.022(5) 0.016(6)
C10B 0.24(3) 0.51(8) 0.83(12) -0.34(9) 0.16(3) -0.05(3)
C11B 0.24(3) 0.51(8) 0.83(12) -0.34(9) 0.16(3) -0.05(3)
C12B 0.24(3) 0.51(8) 0.83(12) -0.34(9) 0.16(3) -0.05(3)
C13B 0.24(3) 0.51(8) 0.83(12) -0.34(9) 0.16(3) -0.05(3)
C14B 0.24(3) 0.51(8) 0.83(12) -0.34(9) 0.16(3) -0.05(3)
C15B 0.24(3) 0.51(8) 0.83(12) -0.34(9) 0.16(3) -0.05(3)
C16B 0.27(5) 0.65(13) 0.17(4) 0.13(6) -0.05(4) -0.02(7)
C17B 0.117(6) 0.217(11) 0.097(5) 0.006(6) 0.022(5) 0.016(6)
C18B 0.079(11) 0.23(3) 0.137(18) -0.051(18) 0.018(11) 0.008(13)
C19B 0.19(3) 0.24(4) 0.31(6) 0.03(4) 0.12(4) 0.04(3)
C20B 0.25(4) 0.25(4) 0.28(5) 0.00(3) 0.16(4) 0.05(3)
C21B 0.26(5) 0.53(10) 0.61(11) -0.34(9) 0.29(6) -0.08(5)
C22B 0.20(3) 0.68(13) 0.15(3) 0.15(5) 0.02(3) -0.09(5)
C23B 0.15(2) 0.24(3) 0.13(2) 0.01(2) 0.033(17) 0.01(2)
C24B 0.179(12) 0.213(14) 0.189(13) 0.030(10) 0.066(10) 0.021(10)
Ni1C 0.0409(7) 0.150(2) 0.0444(7) 0.0002(9) 0.0093(5) -0.0061(8)
N1C 0.094(9) 0.175(15) 0.088(9) 0.024(9) 0.027(8) 0.032(10)
N2C 0.071(7) 0.127(10) 0.079(7) -0.001(7) 0.021(6) -0.011(6)
N3C 0.041(5) 0.226(16) 0.038(4) 0.000(7) 0.008(4) -0.005(8)
N4C 0.098(10) 0.223(19) 0.060(8) 0.000(9) 0.008(7) 0.038(12)
N5C 0.076(7) 0.125(10) 0.061(6) -0.005(6) 0.019(5) 0.001(6)
N6C 0.048(5) 0.151(11) 0.063(6) -0.010(7) 0.021(4) -0.008(7)
C1C 0.041(6) 0.177(17) 0.065(8) 0.028(9) 0.008(5) 0.002(8)
C2C 0.087(11) 0.158(17) 0.102(13) 0.017(11) 0.009(10) 0.000(11)
C3C 0.091(12) 0.156(16) 0.099(12) -0.022(11) 0.013(9) -0.052(12)
C4C 0.057(9) 0.24(3) 0.094(12) -0.020(14) 0.022(8) -0.038(13)
C5C 0.055(8) 0.23(2) 0.078(10) -0.012(12) 0.010(7) 0.020(12)
C6C 0.106(12) 0.129(14) 0.082(10) 0.011(9) 0.017(9) 0.022(11)
C7C 0.085(10) 0.129(12) 0.070(9) -0.002(8) 0.013(7) -0.011(9)
C8C 0.064(8) 0.157(15) 0.067(8) -0.015(8) 0.025(7) -0.023(9)
C9C 0.117(6) 0.217(11) 0.097(5) 0.006(6) 0.022(5) 0.016(6)
C10C 0.095(5) 0.40(2) 0.099(7) 0.059(10) 0.006(5) -0.010(9)
C11C 0.095(5) 0.40(2) 0.099(7) 0.059(10) 0.006(5) -0.010(9)
C12C 0.095(5) 0.40(2) 0.099(7) 0.059(10) 0.006(5) -0.010(9)
C13C 0.095(5) 0.40(2) 0.099(7) 0.059(10) 0.006(5) -0.010(9)
C14C 0.095(5) 0.40(2) 0.099(7) 0.059(10) 0.006(5) -0.010(9)
C15C 0.095(5) 0.40(2) 0.099(7) 0.059(10) 0.006(5) -0.010(9)
C16C 0.179(12) 0.213(14) 0.189(13) 0.030(10) 0.066(10) 0.021(10)
C17C 0.117(6) 0.217(11) 0.097(5) 0.006(6) 0.022(5) 0.016(6)
C18C 0.31(5) 0.32(5) 0.072(15) 0.04(2) -0.05(2) -0.02(5)
C19C 0.46(9) 0.58(12) 0.52(9) 0.23(8) 0.35(8) 0.20(9)
C20C 0.66(15) 0.8(2) 0.26(8) 0.31(12) 0.05(9) -0.36(16)
C21C 0.9(2) 0.38(7) 0.10(3) 0.04(4) 0.15(8) 0.24(10)
C22C 0.43(12) 0.59(16) 0.19(5) 0.04(7) 0.05(6) 0.05(11)
C23C 0.46(10) 0.13(3) 0.78(14) 0.04(4) 0.33(10) -0.01(4)
C24C 0.179(12) 0.213(14) 0.189(13) 0.030(10) 0.066(10) 0.021(10)
O1 0.057(5) 0.293(17) 0.043(4) -0.018(7) 0.001(4) 0.042(7)
O2 0.050(4) 0.194(10) 0.035(3) -0.010(5) 0.001(3) 0.000(5)
O3 0.043(4) 0.281(16) 0.067(5) -0.029(8) 0.011(4) -0.024(7)
O4 0.042(3) 0.168(9) 0.052(4) -0.011(5) 0.011(3) -0.005(5)
O5 0.042(4) 0.221(12) 0.037(4) -0.012(6) -0.003(3) -0.013(6)
O6 0.051(5) 0.54(4) 0.055(5) -0.008(13) 0.004(4) -0.035(13)
O7 0.050(4) 0.191(10) 0.041(4) -0.005(5) 0.001(3) 0.012(5)
O8 0.054(4) 0.224(12) 0.048(4) -0.007(6) 0.014(4) 0.019(6)
O9 0.050(4) 0.201(11) 0.042(4) -0.005(6) 0.010(3) -0.010(6)
O10 0.049(5) 0.297(16) 0.046(4) -0.031(7) 0.008(4) -0.030(7)
O11 0.041(4) 0.323(19) 0.051(5) -0.012(7) 0.006(4) 0.006(7)
O12 0.034(3) 0.216(12) 0.047(4) -0.007(6) -0.004(3) -0.009(6)
C1 0.039(5) 0.172(14) 0.038(5) 0.001(7) 0.000(4) 0.002(6)
C2 0.045(5) 0.118(10) 0.044(5) 0.001(6) 0.002(4) 0.003(6)
C3 0.035(4) 0.136(11) 0.042(5) 0.006(6) -0.002(4) 0.000(6)
C4 0.036(4) 0.118(9) 0.051(5) 0.005(6) 0.007(4) 0.003(5)
C5 0.044(5) 0.144(11) 0.037(5) -0.006(6) 0.001(4) -0.017(6)
C6 0.037(5) 0.191(15) 0.047(6) -0.014(8) -0.003(4) -0.014(7)
C7 0.054(6) 0.180(15) 0.036(5) -0.001(7) 0.002(5) 0.011(7)
C8 0.049(6) 0.163(12) 0.033(5) 0.001(7) 0.004(4) -0.001(7)
C9 0.036(6) 0.31(3) 0.060(8) -0.015(13) 0.004(5) -0.012(11)
C10 0.044(6) 0.161(13) 0.033(5) 0.005(6) -0.003(4) 0.003(6)
C11 0.040(5) 0.179(14) 0.053(7) 0.009(7) 0.008(5) -0.006(7)
C12 0.037(5) 0.141(10) 0.032(5) -0.001(5) -0.001(4) -0.003(6)
C13 0.043(5) 0.118(9) 0.041(5) -0.003(5) 0.010(4) -0.003(6)
C14 0.040(5) 0.153(11) 0.031(5) 0.010(6) -0.004(4) 0.006(6)
C15 0.043(5) 0.161(13) 0.039(5) -0.010(6) 0.005(4) 0.001(6)
C16 0.035(5) 0.145(11) 0.045(6) -0.006(6) -0.005(4) -0.010(6)
C17 0.037(5) 0.135(11) 0.043(5) -0.008(6) 0.004(4) -0.004(6)
C18 0.044(5) 0.170(13) 0.042(6) -0.011(7) 0.007(5) -0.015(7)

loop_
_atom_type_symbol
_atom_type_description
_atom_type_scat_dispersion_real
_atom_type_scat_dispersion_imag
_atom_type_scat_source
C C 0.0033 0.0016 'International Tables Vol C Tables 4.2.6.8 and 6.1.1.4'
H H 0.0000 0.0000 'International Tables Vol C Tables 4.2.6.8 and 6.1.1.4'
N N 0.0061 0.0033 'International Tables Vol C Tables 4.2.6.8 and 6.1.1.4'
O O 0.0106 0.0060 'International Tables Vol C Tables 4.2.6.8 and 6.1.1.4'
Ni Ni 0.3393 1.1124 'International Tables Vol C Tables 4.2.6.8 and 6.1.1.4'

loop_
_geom_angle_atom_site_label_1
_geom_angle_atom_site_label_2
_geom_angle_atom_site_label_3
_geom_angle
_geom_angle_site_symmetry_1
_geom_angle_site_symmetry_3
_geom_angle_publ_flag
N5A Ni1A N2A 179.2(5) . . ?
N5A Ni1A N3A 95.8(6) . . ?
N2A Ni1A N3A 84.9(6) . . ?
N5A Ni1A N6A 86.2(5) . . ?
N2A Ni1A N6A 93.1(5) . . ?
N3A Ni1A N6A 178.0(6) . . ?
N5A Ni1A O7 88.0(5) . . ?
N2A Ni1A O7 91.5(5) . . ?
N3A Ni1A O7 92.9(4) . . ?
N6A Ni1A O7 87.1(3) . . ?
N5A Ni1A O2 94.5(5) . . ?
N2A Ni1A O2 85.9(5) . . ?
N3A Ni1A O2 88.4(4) . . ?
N6A Ni1A O2 91.5(3) . . ?
O7 Ni1A O2 177.0(5) . . ?
C9A N1A C1A 112.9(16) . . ?
C9A N1A C2A 115.1(16) . . ?
C1A N1A C2A 117.3(15) . . ?
C2A N2A C3A 113.9(12) . . ?
C2A N2A Ni1A 117.5(11) . . ?
C3A N2A Ni1A 103.8(11) . . ?
C2A N2A H2A 107.0 . . ?
C3A N2A H2A 107.0 . . ?
Ni1A N2A H2A 107.1 . . ?
C4A N3A C5A 116.9(13) . . ?
C4A N3A Ni1A 107.6(10) . . ?
C5A N3A Ni1A 111.4(9) . . ?
C4A N3A H3A 106.8 . . ?
C5A N3A H3A 106.7 . . ?
Ni1A N3A H3A 106.8 . . ?
C5A N4A C17A 117.6(16) . . ?
C5A N4A C6A 113.1(14) . . ?
C17A N4A C6A 114.7(16) . . ?
C6A N5A C7A 113.8(13) . . ?
C6A N5A Ni1A 114.2(10) . . ?
C7A N5A Ni1A 106.3(12) . . ?
C6A N5A H5A 107.4 . . ?
C7A N5A H5A 107.5 . . ?
Ni1A N5A H5A 107.4 . . ?
C8A N6A C1A 113.9(13) . . ?
C8A N6A Ni1A 105.2(10) . . ?
C1A N6A Ni1A 115.1(9) . . ?
C8A N6A H6A 107.3 . . ?
C1A N6A H6A 107.5 . . ?
Ni1A N6A H6A 107.5 . . ?
N1A C1A N6A 113.9(12) . . ?
N1A C1A H1A1 108.8 . . ?
N6A C1A H1A1 108.8 . . ?
N1A C1A H1A2 108.7 . . ?
N6A C1A H1A2 108.8 . . ?
H1A1 C1A H1A2 107.7 . . ?
N1A C2A N2A 111.9(13) . . ?
N1A C2A H2A1 109.3 . . ?
N2A C2A H2A1 109.3 . . ?
N1A C2A H2A2 109.2 . . ?
N2A C2A H2A2 109.3 . . ?
H2A1 C2A H2A2 107.9 . . ?
C4A C3A N2A 109.4(13) . . ?
C4A C3A H3A1 109.9 . . ?
N2A C3A H3A1 109.8 . . ?
C4A C3A H3A2 109.7 . . ?
N2A C3A H3A2 109.8 . . ?
H3A1 C3A H3A2 108.2 . . ?
N3A C4A C3A 108.5(13) . . ?
N3A C4A H4A1 110.0 . . ?
C3A C4A H4A1 109.8 . . ?
N3A C4A H4A2 110.2 . . ?
C3A C4A H4A2 109.9 . . ?
H4A1 C4A H4A2 108.3 . . ?
N4A C5A N3A 117.2(13) . . ?
N4A C5A H5A1 108.0 . . ?
N3A C5A H5A1 107.9 . . ?
N4A C5A H5A2 108.0 . . ?
N3A C5A H5A2 108.0 . . ?
H5A1 C5A H5A2 107.3 . . ?
N5A C6A N4A 113.4(11) . . ?
N5A C6A H6A1 109.0 . . ?
N4A C6A H6A1 108.8 . . ?
N5A C6A H6A2 108.9 . . ?
N4A C6A H6A2 109.0 . . ?
H6A1 C6A H6A2 107.7 . . ?
N5A C7A C8A 107.2(14) . . ?
N5A C7A H7A1 110.1 . . ?
C8A C7A H7A1 110.3 . . ?
N5A C7A H7A2 110.4 . . ?
C8A C7A H7A2 110.1 . . ?
H7A1 C7A H7A2 108.5 . . ?
N6A C8A C7A 109.7(13) . . ?
N6A C8A H8A1 110.0 . . ?
C7A C8A H8A1 109.8 . . ?
N6A C8A H8A2 109.6 . . ?
C7A C8A H8A2 109.6 . . ?
H8A1 C8A H8A2 108.2 . . ?
N1A C9A C10A 110.8(18) . . ?
N1A C9A C16A 106(2) . . ?
C10A C9A C16A 106(2) . . ?
N1A C9A H9A 111.2 . . ?
C10A C9A H9A 110.9 . . ?
C16A C9A H9A 111.0 . . ?
C11A C10A C15A 118(3) . . ?
C11A C10A C9A 118(2) . . ?
C15A C10A C9A 123(3) . . ?
C10A C11A C12A 107(3) . . ?
C10A C11A H11A 126.5 . . ?
C12A C11A H11A 126.9 . . ?
C13A C12A C11A 130(4) . . ?
C13A C12A H12A 115.2 . . ?
C11A C12A H12A 114.6 . . ?
C12A C13A C14A 130(4) . . ?
C12A C13A H13A 114.7 . . ?
C14A C13A H13A 115.8 . . ?
C13A C14A C15A 110(3) . . ?
C13A C14A H14A 124.2 . . ?
C15A C14A H14A 125.6 . . ?
C10A C15A C14A 125(3) . . ?
C10A C15A H15A 117.8 . . ?
C14A C15A H15A 117.6 . . ?
C9A C16A H16A 109.4 . . ?
C9A C16A H16B 109.6 . . ?
H16A C16A H16B 109.5 . . ?
C9A C16A H16C 109.4 . . ?
H16A C16A H16C 109.5 . . ?
H16B C16A H16C 109.5 . . ?
C18A C17A N4A 109.7(19) . . ?
C18A C17A C24A 107(2) . . ?
N4A C17A C24A 112(2) . . ?
C18A C17A H17A 109.3 . . ?
N4A C17A H17A 109.3 . . ?
C24A C17A H17A 109.0 . . ?
C19A C18A C17A 119(2) . . ?
C19A C18A C23A 123(3) . . ?
C17A C18A C23A 119(2) . . ?
C18A C19A C20A 119(3) . . ?
C18A C19A H19A 120.3 . . ?
C20A C19A H19A 120.3 . . ?
C21A C20A C19A 119(4) . . ?
C21A C20A H20A 120.2 . . ?
C19A C20A H20A 120.6 . . ?
C20A C21A C22A 116(4) . . ?
C20A C21A H21A 122.6 . . ?
C22A C21A H21A 121.8 . . ?
C21A C22A C23A 123(3) . . ?
C21A C22A H22A 118.3 . . ?
C23A C22A H22A 118.3 . . ?
C18A C23A C22A 117(3) . . ?
C18A C23A H23A 121.5 . . ?
C22A C23A H23A 121.2 . . ?
C17A C24A H24A 109.4 . . ?
C17A C24A H24B 109.9 . . ?
H24A C24A H24B 109.4 . . ?
C17A C24A H24C 109.5 . . ?
H24A C24A H24C 109.4 . . ?
H24B C24A H24C 109.4 . . ?
N5B Ni1B N3B 95.5(7) . . ?
N5B Ni1B N6B 82.6(7) . . ?
N3B Ni1B N6B 177.3(6) . . ?
N5B Ni1B N2B 177.3(10) . . ?
N3B Ni1B N2B 87.2(9) . . ?
N6B Ni1B N2B 94.7(9) . . ?
N5B Ni1B O12 93.6(3) . . ?
N3B Ni1B O12 85.7(6) . . ?
N6B Ni1B O12 92.5(6) . . ?
N2B Ni1B O12 86.3(4) . . ?
N5B Ni1B O5 87.0(3) . . ?
N3B Ni1B O5 96.5(5) . . ?
N6B Ni1B O5 85.3(5) . . ?
N2B Ni1B O5 92.9(4) . . ?
O12 Ni1B O5 177.6(6) . . ?
C9B N1B C1B 124(3) . . ?
C9B N1B C2B 121(3) . . ?
C1B N1B C2B 115(2) . . ?
C3B N2B C2B 117.2(15) . . ?
C3B N2B Ni1B 105.6(15) . . ?
C2B N2B Ni1B 113.8(13) . . ?
C3B N2B H2B 106.6 . . ?
C2B N2B H2B 106.4 . . ?
Ni1B N2B H2B 106.6 . . ?
C5B N3B C4B 112.9(18) . . ?
C5B N3B Ni1B 111.4(16) . . ?
C4B N3B Ni1B 103.2(18) . . ?
C5B N3B H3B 109.8 . . ?
C4B N3B H3B 109.6 . . ?
Ni1B N3B H3B 109.7 . . ?
C6B N4B C5B 115.2(19) . . ?
C6B N4B C17B 110.0(17) . . ?
C5B N4B C17B 117.5(19) . . ?
C7B N5B C6B 114.0(12) . . ?
C7B N5B Ni1B 110.9(12) . . ?
C6B N5B Ni1B 112.3(10) . . ?
C7B N5B H5B 106.3 . . ?
C6B N5B H5B 106.4 . . ?
Ni1B N5B H5B 106.3 . . ?
C1B N6B C8B 118.4(19) . . ?
C1B N6B Ni1B 111.7(17) . . ?
C8B N6B Ni1B 103.7(15) . . ?
C1B N6B H6B 107.5 . . ?
C8B N6B H6B 107.5 . . ?
Ni1B N6B H6B 107.5 . . ?
N1B C1B N6B 117(3) . . ?
N1B C1B H1B1 107.8 . . ?
N6B C1B H1B1 108.2 . . ?
N1B C1B H1B2 108.3 . . ?
N6B C1B H1B2 108.3 . . ?
H1B1 C1B H1B2 107.4 . . ?
N2B C2B N1B 113.1(17) . . ?
N2B C2B H2B1 109.1 . . ?
N1B C2B H2B1 109.2 . . ?
N2B C2B H2B2 108.8 . . ?
N1B C2B H2B2 108.7 . . ?
H2B1 C2B H2B2 107.8 . . ?
C4B C3B N2B 105.6(18) . . ?
C4B C3B H3B1 110.7 . . ?
N2B C3B H3B1 110.5 . . ?
C4B C3B H3B2 110.8 . . ?
N2B C3B H3B2 110.6 . . ?
H3B1 C3B H3B2 108.7 . . ?
C3B C4B N3B 112(2) . . ?
C3B C4B H4B1 109.1 . . ?
N3B C4B H4B1 109.2 . . ?
C3B C4B H4B2 109.5 . . ?
N3B C4B H4B2 109.3 . . ?
H4B1 C4B H4B2 108.0 . . ?
N4B C5B N3B 114(2) . . ?
N4B C5B H5B1 108.5 . . ?
N3B C5B H5B1 108.9 . . ?
N4B C5B H5B2 108.9 . . ?
N3B C5B H5B2 108.9 . . ?
H5B1 C5B H5B2 107.6 . . ?
N4B C6B N5B 115.7(13) . . ?
N4B C6B H6B1 108.5 . . ?
N5B C6B H6B1 108.3 . . ?
N4B C6B H6B2 108.2 . . ?
N5B C6B H6B2 108.4 . . ?
H6B1 C6B H6B2 107.4 . . ?
N5B C7B C8B 107.8(14) . . ?
N5B C7B H7B1 110.0 . . ?
C8B C7B H7B1 110.2 . . ?
N5B C7B H7B2 110.1 . . ?
C8B C7B H7B2 110.3 . . ?
H7B1 C7B H7B2 108.5 . . ?
C7B C8B N6B 107.4(16) . . ?
C7B C8B H8B1 110.4 . . ?
N6B C8B H8B1 110.2 . . ?
C7B C8B H8B2 110.0 . . ?
N6B C8B H8B2 110.3 . . ?
H8B1 C8B H8B2 108.5 . . ?
N1B C9B C16B 115(5) . . ?
N1B C9B C10B 107(3) . . ?
C16B C9B C10B 125(5) . . ?
N1B C9B H9B 101.7 . . ?
C16B C9B H9B 102.9 . . ?
C10B C9B H9B 102.3 . . ?
C11B C10B C15B 120.0 . . ?
C11B C10B C9B 100(7) . . ?
C15B C10B C9B 113(7) . . ?
C10B C11B C12B 120.0 . . ?
C10B C11B H11B 120.0 . . ?
C12B C11B H11B 120.0 . . ?
C13B C12B C11B 120.0 . . ?
C13B C12B H12B 120.0 . . ?
C11B C12B H12B 120.0 . . ?
C12B C13B C14B 120.0 . . ?
C12B C13B H13B 120.0 . . ?
C14B C13B H13B 120.0 . . ?
C13B C14B C15B 120.00(6) . . ?
C13B C14B H14B 120.0 . . ?
C15B C14B H14B 120.0 . . ?
C14B C15B C10B 120.0 . . ?
C14B C15B H15B 120.0 . . ?
C10B C15B H15B 120.0 . . ?
C9B C16B H16D 111.2 . . ?
C9B C16B H16E 109.0 . . ?
H16D C16B H16E 109.4 . . ?
C9B C16B H16F 108.3 . . ?
H16D C16B H16F 109.5 . . ?
H16E C16B H16F 109.4 . . ?
C18B C17B C24B 108(2) . . ?
C18B C17B N4B 104.7(18) . . ?
C24B C17B N4B 111(2) . . ?
C18B C17B H17B 110.7 . . ?
C24B C17B H17B 111.6 . . ?
N4B C17B H17B 110.5 . . ?
C19B C18B C23B 120.0 . . ?
C19B C18B C17B 121.4(17) . . ?
C23B C18B C17B 118.4(17) . . ?
C18B C19B C20B 120.0 . . ?
C18B C19B H19B 120.0 . . ?
C20B C19B H19B 120.0 . . ?
C21B C20B C19B 120.0 . . ?
C21B C20B H20B 120.0 . . ?
C19B C20B H20B 120.0 . . ?
C20B C21B C22B 120.0 . . ?
C20B C21B H21B 120.0 . . ?
C22B C21B H21B 120.0 . . ?
C23B C22B C21B 120.0 . . ?
C23B C22B H22B 120.0 . . ?
C21B C22B H22B 120.0 . . ?
C22B C23B C18B 120.0 . . ?
C22B C23B H23B 120.0 . . ?
C18B C23B H23B 120.0 . . ?
C17B C24B H24D 110.8 . . ?
C17B C24B H24E 109.7 . . ?
H24D C24B H24E 108.1 . . ?
C17B C24B H24F 111.6 . . ?
H24D C24B H24F 108.0 . . ?
H24E C24B H24F 108.4 . . ?
N3C Ni1C N5C 96.9(6) . . ?
N3C Ni1C N6C 177.1(7) . . ?
N5C Ni1C N6C 86.0(5) . . ?
N3C Ni1C N2C 85.1(6) . . ?
N5C Ni1C N2C 177.6(5) . . ?
N6C Ni1C N2C 92.1(5) . . ?
N3C Ni1C O9 86.5(3) . . ?
N5C Ni1C O9 92.9(5) . . ?
N6C Ni1C O9 93.3(3) . . ?
N2C Ni1C O9 85.8(5) . . ?
N3C Ni1C O4 93.5(3) . . ?
N5C Ni1C O4 87.7(5) . . ?
N6C Ni1C O4 86.6(3) . . ?
N2C Ni1C O4 93.5(5) . . ?
O9 Ni1C O4 179.4(5) . . ?
C9C N1C C2C 118.9(18) . . ?
C9C N1C C1C 114.2(18) . . ?
C2C N1C C1C 113.0(14) . . ?
C2C N2C C3C 118.1(16) . . ?
C2C N2C Ni1C 110.9(11) . . ?
C3C N2C Ni1C 103.5(11) . . ?
C2C N2C H2C 107.9 . . ?
C3C N2C H2C 108.0 . . ?
Ni1C N2C H2C 108.0 . . ?
C4C N3C C5C 116.0(13) . . ?
C4C N3C Ni1C 109.3(11) . . ?
C5C N3C Ni1C 110.4(11) . . ?
C4C N3C H3C 106.8 . . ?
C5C N3C H3C 107.0 . . ?
Ni1C N3C H3C 106.9 . . ?
C5C N4C C17C 120(2) . . ?
C5C N4C C6C 113.1(15) . . ?
C17C N4C C6C 117(2) . . ?
C7C N5C C6C 115.9(14) . . ?
C7C N5C Ni1C 107.3(10) . . ?
C6C N5C Ni1C 115.0(11) . . ?
C7C N5C H5C 105.9 . . ?
C6C N5C H5C 106.0 . . ?
Ni1C N5C H5C 105.9 . . ?
C8C N6C C1C 114.0(10) . . ?
C8C N6C Ni1C 105.3(9) . . ?
C1C N6C Ni1C 113.6(9) . . ?
C8C N6C H6C 108.0 . . ?
C1C N6C H6C 107.8 . . ?
Ni1C N6C H6C 108.0 . . ?
N6C C1C N1C 114.6(11) . . ?
N6C C1C H1C1 108.4 . . ?
N1C C1C H1C1 108.4 . . ?
N6C C1C H1C2 108.8 . . ?
N1C C1C H1C2 108.8 . . ?
H1C1 C1C H1C2 107.6 . . ?
N1C C2C N2C 119.8(18) . . ?
N1C C2C H2C1 107.1 . . ?
N2C C2C H2C1 107.3 . . ?
N1C C2C H2C2 107.6 . . ?
N2C C2C H2C2 107.4 . . ?
H2C1 C2C H2C2 107.0 . . ?
N2C C3C C4C 112.1(16) . . ?
N2C C3C H3C1 109.2 . . ?
C4C C3C H3C1 109.1 . . ?
N2C C3C H3C2 109.2 . . ?
C4C C3C H3C2 109.1 . . ?
H3C1 C3C H3C2 107.9 . . ?
N3C C4C C3C 108.9(13) . . ?
N3C C4C H4C1 109.8 . . ?
C3C C4C H4C1 109.8 . . ?
N3C C4C H4C2 110.0 . . ?
C3C C4C H4C2 110.1 . . ?
H4C1 C4C H4C2 108.3 . . ?
N4C C5C N3C 115.4(13) . . ?
N4C C5C H5C1 108.4 . . ?
N3C C5C H5C1 108.5 . . ?
N4C C5C H5C2 108.5 . . ?
N3C C5C H5C2 108.4 . . ?
H5C1 C5C H5C2 107.5 . . ?
N4C C6C N5C 112.3(15) . . ?
N4C C6C H6C1 108.9 . . ?
N5C C6C H6C1 109.0 . . ?
N4C C6C H6C2 109.3 . . ?
N5C C6C H6C2 109.2 . . ?
H6C1 C6C H6C2 107.9 . . ?
N5C C7C C8C 107.0(13) . . ?
N5C C7C H7C1 110.4 . . ?
C8C C7C H7C1 110.2 . . ?
N5C C7C H7C2 110.3 . . ?
C8C C7C H7C2 110.3 . . ?
H7C1 C7C H7C2 108.6 . . ?
N6C C8C C7C 108.8(11) . . ?
N6C C8C H8C1 109.9 . . ?
C7C C8C H8C1 110.0 . . ?
N6C C8C H8C2 109.9 . . ?
C7C C8C H8C2 110.0 . . ?
H8C1 C8C H8C2 108.3 . . ?
C10C C9C N1C 112(2) . . ?
C10C C9C C16C 117(3) . . ?
N1C C9C C16C 108(2) . . ?
C10C C9C H9C 106.4 . . ?
N1C C9C H9C 106.5 . . ?
C16C C9C H9C 106.7 . . ?
C11C C10C C15C 116(3) . . ?
C11C C10C C9C 124(3) . . ?
C15C C10C C9C 121(4) . . ?
C10C C11C C12C 135(3) . . ?
C10C C11C C15C 31.5(14) . . ?
C12C C11C C15C 103(2) . . ?
C10C C11C H11C 112.9 . . ?
C12C C11C H11C 112.1 . . ?
C15C C11C H11C 144.5 . . ?
C13C C12C C11C 103(4) . . ?
C13C C12C H12C 128.5 . . ?
C11C C12C H12C 128.2 . . ?
C14C C13C C12C 124(3) . . ?
C14C C13C H13C 118.5 . . ?
C12C C13C H13C 117.2 . . ?
C13C C14C C15C 122(3) . . ?
C13C C14C H14C 118.3 . . ?
C15C C14C H14C 119.5 . . ?
C10C C15C C14C 118(4) . . ?
C10C C15C C11C 33(2) . . ?
C14C C15C C11C 85(2) . . ?
C10C C15C H15C 121.6 . . ?
C14C C15C H15C 120.6 . . ?
C11C C15C H15C 153.8 . . ?
C9C C16C H16G 109.4 . . ?
C9C C16C H16H 109.6 . . ?
H16G C16C H16H 109.4 . . ?
C9C C16C H16I 109.7 . . ?
H16G C16C H16I 109.4 . . ?
H16H C16C H16I 109.4 . . ?
N4C C17C C24C 110(2) . . ?
N4C C17C C18C 121(2) . . ?
C24C C17C C18C 118(2) . . ?
N4C C17C H17C 101.3 . . ?
C24C C17C H17C 100.7 . . ?
C18C C17C H17C 99.8 . . ?
C19C C18C C23C 120.0 . . ?
C19C C18C C17C 130(3) . . ?
C23C C18C C17C 110(3) . . ?
C18C C19C C20C 120.0 . . ?
C18C C19C H19C 120.0 . . ?
C20C C19C H19C 120.0 . . ?
C19C C20C C21C 120.0 . . ?
C19C C20C H20C 120.0 . . ?
C21C C20C H20C 120.0 . . ?
C20C C21C C22C 120.0 . . ?
C20C C21C H21C 120.0 . . ?
C22C C21C H21C 120.0 . . ?
C21C C22C C23C 120.0 . . ?
C21C C22C H22C 120.0 . . ?
C23C C22C H22C 120.0 . . ?
C22C C23C C18C 120.0 . . ?
C22C C23C H23C 120.0 . . ?
C18C C23C H23C 120.0 . . ?
C17C C24C H24G 109.7 . . ?
C17C C24C H24H 108.7 . . ?
H24G C24C H24H 109.3 . . ?
C17C C24C H24I 110.4 . . ?
H24G C24C H24I 109.3 . . ?
H24H C24C H24I 109.4 . . ?
C7 O2 Ni1A 136.4(8) . . ?
C8 O4 Ni1C 132.2(7) . . ?
C9 O5 Ni1B 130.7(7) . . ?
C10 O7 Ni1A 133.9(7) . . ?
C11 O9 Ni1C 130.4(7) . . ?
C18 O12 Ni1B 132.0(7) . . ?
C6 C1 C2 122.4(10) . . ?
C6 C1 H1 118.9 . . ?
C2 C1 H1 118.7 . . ?
C1 C2 C3 116.9(9) . . ?
C1 C2 C7 121.3(10) . . ?
C3 C2 C7 121.7(9) . . ?
C4 C3 C2 123.1(9) . . ?
C4 C3 H3 118.5 . . ?
C2 C3 H3 118.4 . . ?
C3 C4 C5 119.2(9) . . ?
C3 C4 C8 120.2(8) . . ?
C5 C4 C8 120.6(9) . . ?
C4 C5 C6 119.5(9) . . ?
C4 C5 H5 120.2 . . ?
C6 C5 H5 120.3 . . ?
C1 C6 C5 118.8(9) . . ?
C1 C6 C9 121.8(10) . . ?
C5 C6 C9 119.4(10) . . ?
O1 C7 O2 125.0(10) . . ?
O1 C7 C2 119.0(10) . . ?
O2 C7 C2 115.9(10) . . ?
O4 C8 O3 123.8(10) . . ?
O4 C8 C4 118.8(9) . . ?
O3 C8 C4 116.6(10) . . ?
O5 C9 O6 127.9(11) . . ?
O5 C9 C6 119.3(10) . . ?
O6 C9 C6 112.9(11) . . ?
O8 C10 O7 126.5(10) . . ?
O8 C10 C16 120.1(10) . 1_556 ?
O7 C10 C16 113.1(10) . 1_556 ?
O10 C11 O9 124.8(10) . . ?
O10 C11 C12 118.6(10) . . ?
O9 C11 C12 116.5(9) . . ?
C17 C12 C13 118.2(9) . . ?
C17 C12 C11 117.9(9) . . ?
C13 C12 C11 123.9(9) . . ?
C14 C13 C12 120.3(9) . . ?
C14 C13 H13 119.8 . . ?
C12 C13 H13 119.8 . . ?
C15 C14 C13 119.2(9) . . ?
C15 C14 C18 120.8(9) . 1_655 ?
C13 C14 C18 120.0(9) . 1_655 ?
C16 C15 C14 121.8(10) . . ?
C16 C15 H15 119.1 . . ?
C14 C15 H15 119.1 . . ?
C17 C16 C15 118.7(10) . . ?
C17 C16 C10 122.6(9) . 1_554 ?
C15 C16 C10 118.7(9) . 1_554 ?
C16 C17 C12 121.8(9) . . ?
C16 C17 H17 119.1 . . ?
C12 C17 H17 119.1 . . ?
O12 C18 O11 124.6(10) . . ?
O12 C18 C14 118.4(9) . 1_455 ?
O11 C18 C14 116.9(10) . 1_455 ?

loop_
_geom_bond_atom_site_label_1
_geom_bond_atom_site_label_2
_geom_bond_distance
_geom_bond_site_symmetry_2
_geom_bond_publ_flag
Ni1A N5A 2.002(15) . ?
Ni1A N2A 2.053(15) . ?
Ni1A N3A 2.038(10) . ?
Ni1A N6A 2.046(10) . ?
Ni1A O7 2.104(8) . ?
Ni1A O2 2.125(8) . ?
N1A C9A 1.47(3) . ?
N1A C1A 1.44(3) . ?
N1A C2A 1.46(2) . ?
N2A C2A 1.51(2) . ?
N2A C3A 1.50(2) . ?
N2A H2A 0.9100 . ?
N3A C4A 1.43(3) . ?
N3A C5A 1.51(2) . ?
N3A H3A 0.9100 . ?
N4A C5A 1.45(3) . ?
N4A C17A 1.46(3) . ?
N4A C6A 1.44(2) . ?
N5A C6A 1.516(18) . ?
N5A C7A 1.498(18) . ?
N5A H5A 0.9100 . ?
N6A C8A 1.44(3) . ?
N6A C1A 1.51(2) . ?
N6A H6A 0.9100 . ?
C1A H1A1 0.9700 . ?
C1A H1A2 0.9700 . ?
C2A H2A1 0.9700 . ?
C2A H2A2 0.9700 . ?
C3A C4A 1.46(3) . ?
C3A H3A1 0.9700 . ?
C3A H3A2 0.9700 . ?
C4A H4A1 0.9700 . ?
C4A H4A2 0.9700 . ?
C5A H5A1 0.9700 . ?
C5A H5A2 0.9700 . ?
C6A H6A1 0.9700 . ?
C6A H6A2 0.9700 . ?
C7A C8A 1.50(3) . ?
C7A H7A1 0.9700 . ?
C7A H7A2 0.9700 . ?
C8A H8A1 0.9700 . ?
C8A H8A2 0.9700 . ?
C9A C10A 1.58(3) . ?
C9A C16A 1.70(4) . ?
C9A H9A 0.9800 . ?
C10A C11A 1.27(4) . ?
C10A C15A 1.28(3) . ?
C11A C12A 1.35(3) . ?
C11A H11A 0.9300 . ?
C12A C13A 1.08(3) . ?
C12A H12A 0.9300 . ?
C13A C14A 1.09(4) . ?
C13A H13A 0.9300 . ?
C14A C15A 1.35(3) . ?
C14A H14A 0.9300 . ?
C15A H15A 0.9300 . ?
C16A H16A 0.9600 . ?
C16A H16B 0.9600 . ?
C16A H16C 0.9600 . ?
C17A C18A 1.55(4) . ?
C17A C24A 1.51(4) . ?
C17A H17A 0.9800 . ?
C18A C19A 1.32(3) . ?
C18A C23A 1.34(3) . ?
C19A C20A 1.53(4) . ?
C19A H19A 0.9300 . ?
C20A C21A 1.27(5) . ?
C20A H20A 0.9300 . ?
C21A C22A 1.47(5) . ?
C21A H21A 0.9300 . ?
C22A C23A 1.39(5) . ?
C22A H22A 0.9300 . ?
C23A H23A 0.9300 . ?
C24A H24A 0.9610 . ?
C24A H24B 0.9610 . ?
C24A H24C 0.9610 . ?
Ni1B N5B 2.010(10) . ?
Ni1B N3B 2.04(2) . ?
Ni1B N6B 2.10(2) . ?
Ni1B N2B 2.049(13) . ?
Ni1B O12 2.143(7) . ?
Ni1B O5 2.186(7) . ?
N1B C9B 1.28(3) . ?
N1B C1B 1.38(4) . ?
N1B C2B 1.47(4) . ?
N2B C3B 1.56(4) . ?
N2B C2B 1.51(3) . ?
N2B H2B 0.9100 . ?
N3B C5B 1.41(3) . ?
N3B C4B 1.54(2) . ?
N3B H3B 0.9100 . ?
N4B C6B 1.42(3) . ?
N4B C5B 1.45(3) . ?
N4B C17B 1.64(3) . ?
N5B C7B 1.41(3) . ?
N5B C6B 1.55(3) . ?
N5B H5B 0.9100 . ?
N6B C1B 1.38(3) . ?
N6B C8B 1.55(2) . ?
N6B H6B 0.9100 . ?
C1B H1B1 0.9700 . ?
C1B H1B2 0.9700 . ?
C2B H2B1 0.9700 . ?
C2B H2B2 0.9700 . ?
C3B C4B 1.44(4) . ?
C3B H3B1 0.9700 . ?
C3B H3B2 0.9700 . ?
C4B H4B1 0.9700 . ?
C4B H4B2 0.9700 . ?
C5B H5B1 0.9700 . ?
C5B H5B2 0.9700 . ?
C6B H6B1 0.9700 . ?
C6B H6B2 0.9700 . ?
C7B C8B 1.44(3) . ?
C7B H7B1 0.9700 . ?
C7B H7B2 0.9700 . ?
C8B H8B1 0.9700 . ?
C8B H8B2 0.9700 . ?
C9B C16B 1.29(4) . ?
C9B C10B 1.69(2) . ?
C9B H9B 0.9800 . ?
C10B C11B 1.27(3) . ?
C10B C15B 1.27(3) . ?
C11B C12B 1.27(3) . ?
C11B H11B 0.9405 . ?
C12B C13B 1.27(3) . ?
C12B H12B 0.9405 . ?
C13B C14B 1.27(3) . ?
C13B H13B 0.9405 . ?
C14B C15B 1.27(3) . ?
C14B H14B 0.9405 . ?
C15B H15B 0.9405 . ?
C16B H16D 0.9603 . ?
C16B H16E 0.9602 . ?
C16B H16F 0.9602 . ?
C17B C18B 1.44(3) . ?
C17B C24B 1.62(4) . ?
C17B H17B 0.9800 . ?
C18B C19B 1.423(13) . ?
C18B C23B 1.423(13) . ?
C19B C20B 1.423(13) . ?
C19B H19B 0.9302 . ?
C20B C21B 1.423(13) . ?
C20B H20B 0.9302 . ?
C21B C22B 1.423(13) . ?
C21B H21B 0.9302 . ?
C22B C23B 1.423(13) . ?
C22B H22B 0.9302 . ?
C23B H23B 0.9302 . ?
C24B H24D 0.9739 . ?
C24B H24E 0.9725 . ?
C24B H24F 0.9751 . ?
Ni1C N3C 2.036(10) . ?
Ni1C N5C 1.999(15) . ?
Ni1C N6C 2.070(10) . ?
Ni1C N2C 2.082(15) . ?
Ni1C O9 2.148(8) . ?
Ni1C O4 2.175(8) . ?
N1C C9C 1.47(2) . ?
N1C C2C 1.41(3) . ?
N1C C1C 1.45(2) . ?
N2C C2C 1.43(2) . ?
N2C C3C 1.49(2) . ?
N2C H2C 0.9100 . ?
N3C C4C 1.39(3) . ?
N3C C5C 1.51(3) . ?
N3C H3C 0.9100 . ?
N4C C5C 1.44(3) . ?
N4C C17C 1.47(3) . ?
N4C C6C 1.37(2) . ?
N5C C7C 1.477(19) . ?
N5C C6C 1.54(2) . ?
N5C H5C 0.9100 . ?
N6C C8C 1.46(2) . ?
N6C C1C 1.50(2) . ?
N6C H6C 0.9100 . ?
C1C H1C1 0.9700 . ?
C1C H1C2 0.9700 . ?
C2C H2C1 0.9700 . ?
C2C H2C2 0.9700 . ?
C3C C4C 1.50(3) . ?
C3C H3C1 0.9700 . ?
C3C H3C2 0.9700 . ?
C4C H4C1 0.9700 . ?
C4C H4C2 0.9700 . ?
C5C H5C1 0.9700 . ?
C5C H5C2 0.9700 . ?
C6C H6C1 0.9700 . ?
C6C H6C2 0.9700 . ?
C7C C8C 1.54(2) . ?
C7C H7C1 0.9700 . ?
C7C H7C2 0.9700 . ?
C8C H8C1 0.9700 . ?
C8C H8C2 0.9700 . ?
C9C C10C 1.39(3) . ?
C9C C16C 1.58(4) . ?
C9C H9C 0.9800 . ?
C10C C11C 1.43(6) . ?
C10C C15C 1.38(4) . ?
C11C C12C 1.49(4) . ?
C11C C15C 2.37(6) . ?
C11C H11C 0.9300 . ?
C12C C13C 1.56(5) . ?
C12C H12C 0.9300 . ?
C13C C14C 1.39(6) . ?
C13C H13C 0.9300 . ?
C14C C15C 1.52(4) . ?
C14C H14C 0.9300 . ?
C15C H15C 0.9300 . ?
C16C H16G 0.9610 . ?
C16C H16H 0.9610 . ?
C16C H16I 0.9610 . ?
C17C C24C 1.54(4) . ?
C17C C18C 1.53(4) . ?
C17C H17C 0.9800 . ?
C18C C19C 1.41(3) . ?
C18C C23C 1.41(3) . ?
C19C C20C 1.41(3) . ?
C19C H19C 0.9369 . ?
C20C C21C 1.41(3) . ?
C20C H20C 0.9369 . ?
C21C C22C 1.41(3) . ?
C21C H21C 0.9369 . ?
C22C C23C 1.41(3) . ?
C22C H22C 0.9369 . ?
C23C H23C 0.9369 . ?
C24C H24G 0.9612 . ?
C24C H24H 0.9610 . ?
C24C H24I 0.9612 . ?
O1 C7 1.241(15) . ?
O2 C7 1.245(14) . ?
O3 C8 1.271(15) . ?
O4 C8 1.254(13) . ?
O5 C9 1.206(16) . ?
O6 C9 1.229(17) . ?
O7 C10 1.289(14) . ?
O8 C10 1.183(14) . ?
O9 C11 1.274(14) . ?
O10 C11 1.218(14) . ?
O11 C18 1.230(14) . ?
O12 C18 1.256(13) . ?
C1 C6 1.347(15) . ?
C1 C2 1.415(15) . ?
C1 H1 0.9300 . ?
C2 C3 1.371(15) . ?
C2 C7 1.481(15) . ?
C3 C4 1.370(15) . ?
C3 H3 0.9300 . ?
C4 C5 1.384(14) . ?
C4 C8 1.500(14) . ?
C5 C6 1.431(15) . ?
C5 H5 0.9300 . ?
C6 C9 1.533(15) . ?
C10 C16 1.545(14) 1_556 ?
C11 C12 1.502(15) . ?
C12 C17 1.398(14) . ?
C12 C13 1.384(14) . ?
C13 C14 1.405(15) . ?
C13 H13 0.9300 . ?
C14 C15 1.348(14) . ?
C14 C18 1.523(15) 1_655 ?
C15 C16 1.392(14) . ?
C15 H15 0.9300 . ?
C16 C17 1.356(15) . ?
C16 C10 1.545(14) 1_554 ?
C17 H17 0.9300 . ?
C18 C14 1.523(15) 1_455 ?
